data_1541953
loop_
_publ_author_name
'Boller, H.'

_publ_section_title
;
 Die Kristallstruktur von Bi2 O2 Se
;
_journal_name_full 'Monatshefte fuer Chemie (-108,1977)'
_journal_page_first 916
_journal_page_last 919
_journal_volume 104
_journal_year 1973
_chemical_formula_sum 'Bi2 O2 Se'
_chemical_name_systematic 'Bi2 Se O2'
_space_group_IT_number 139
_symmetry_space_group_name_Hall '-I 4 2'
_symmetry_space_group_name_H-M 'I 4/m m m'
_cell_angle_alpha 90
_cell_angle_beta 90
_cell_angle_gamma 90
_cell_formula_units_Z 2
_cell_length_a 3.891
_cell_length_b 3.891
_cell_length_c 12.213
_cell_volume 184.903
_citation_journal_id_ASTM MOCHAP
_cod_data_source_file Boller_MOCHAP_1973_1100.cif
_cod_data_source_block Bi2O2Se1
_cod_original_cell_volume 184.9034
_cod_original_formula_sum 'Bi2 O2 Se1'
_cod_database_code 1541953

loop_
_symmetry_equiv_pos_as_xyz
x,y,z
-y,x,z
-x,-y,z
y,-x,z
x,-y,-z
y,x,-z
-x,y,-z
-y,-x,-z
-x,-y,-z
y,-x,-z
x,y,-z
-y,x,-z
-x,y,z
-y,-x,z
x,-y,z
y,x,z
x+1/2,y+1/2,z+1/2
-y+1/2,x+1/2,z+1/2
-x+1/2,-y+1/2,z+1/2
y+1/2,-x+1/2,z+1/2
x+1/2,-y+1/2,-z+1/2
y+1/2,x+1/2,-z+1/2
-x+1/2,y+1/2,-z+1/2
-y+1/2,-x+1/2,-z+1/2
-x+1/2,-y+1/2,-z+1/2
y+1/2,-x+1/2,-z+1/2
x+1/2,y+1/2,-z+1/2
-y+1/2,x+1/2,-z+1/2
-x+1/2,y+1/2,z+1/2
-y+1/2,-x+1/2,z+1/2
x+1/2,-y+1/2,z+1/2
y+1/2,x+1/2,z+1/2

loop_
_atom_site_label
_atom_site_type_symbol
_atom_site_fract_x
_atom_site_fract_y
_atom_site_fract_z
_atom_site_occupancy
_atom_site_U_iso_or_equiv
Se1 Se-2 0 0 0 1 0.0
Bi1 Bi+3 0 0 0.353 1 0.0
O1 O-2 0 0.5 0 1 0.0
